data_4036355
loop_
_publ_author_name
'Ren, Wen-Sheng'
'Zhao, Liang'
'Wang, Mei-Xiang'

_publ_section_title
;
 Selective Formylation of Azacalixpyridine Macrocycles and Their
 Transformation to Molecular Semicages.
;
_journal_issue 18
_journal_name_full 'The Journal of organic chemistry'
_journal_page_first 9272
_journal_page_last 9278
_journal_paper_doi 10.1021/acs.joc.5b01722
_journal_volume 80
_journal_year 2015
_chemical_formula_moiety 'C H Cl3, 2(C30 H26 N6)'
_chemical_formula_sum 'C61 H53 Cl3 N12'
_chemical_formula_weight 1060.50
_space_group_crystal_system tetragonal
_space_group_IT_number 102
_space_group_name_Hall 'P 4n -2n'
_space_group_name_H-M_alt 'P 42 n m'
_atom_sites_solution_hydrogens mixed
_atom_sites_solution_primary iterative
_audit_creation_date 2014-03-21
_audit_creation_method
;
Olex2 1.2
(compiled 2013.12.10 svn.r2850 for OlexSys, GUI svn.r4736)
;
_cell_angle_alpha 90
_cell_angle_beta 90
_cell_angle_gamma 90
_cell_formula_units_Z 2
_cell_length_a 19.890(3)
_cell_length_b 19.890(3)
_cell_length_c 6.3216(13)
_cell_measurement_reflns_used 8116
_cell_measurement_temperature 173.1500
_cell_measurement_theta_max 27.4819
_cell_measurement_theta_min 1.0238
_cell_volume 2500.9(7)
_computing_cell_refinement 'CrystalClear (Rigaku Inc., 2007)'
_computing_data_collection 'CrystalClear (Rigaku Inc., 2007)'
_computing_data_reduction 'CrystalClear (Rigaku Inc., 2007)'
_computing_molecular_graphics 'Olex2 (Dolomanov et al., 2009)'
_computing_publication_material 'Olex2 (Dolomanov et al., 2009)'
_computing_structure_refinement 'XL (Sheldrick, 2013)'
_computing_structure_solution
;
'XS (Sheldrick, 2013)'
;
_diffrn_ambient_temperature 173.1500
_diffrn_detector_area_resol_mean 28.5714
_diffrn_measured_fraction_theta_full 0.998
_diffrn_measured_fraction_theta_max 0.997
_diffrn_measurement_device
;
Saturn724+ (2x2 bin mode)
;
_diffrn_measurement_device_details
;
AFC10: Fixed Chi 2 circle
;
_diffrn_measurement_device_type 'MM007-HF CCD(Saturn 724+)'
_diffrn_measurement_method '\w scans at fixed \c = 45\%'
_diffrn_orient_matrix_type d*Trek
_diffrn_orient_matrix_UB_11 -0.0079
_diffrn_orient_matrix_UB_12 0.0190
_diffrn_orient_matrix_UB_13 0.1569
_diffrn_orient_matrix_UB_21 0.0501
_diffrn_orient_matrix_UB_22 0.0037
_diffrn_orient_matrix_UB_23 0.0021
_diffrn_orient_matrix_UB_31 -0.0034
_diffrn_orient_matrix_UB_32 0.0498
_diffrn_orient_matrix_UB_33 -0.0062
_diffrn_radiation_detector CCD
_diffrn_radiation_monochromator Confocal
_diffrn_radiation_type MoK\a
_diffrn_radiation_wavelength 0.71073
_diffrn_reflns_av_R_equivalents 0.0533
_diffrn_reflns_av_unetI/netI 0.0304
_diffrn_reflns_Laue_measured_fraction_full 0.998
_diffrn_reflns_Laue_measured_fraction_max 0.997
_diffrn_reflns_limit_h_max 25
_diffrn_reflns_limit_h_min -25
_diffrn_reflns_limit_k_max 25
_diffrn_reflns_limit_k_min -24
_diffrn_reflns_limit_l_max 8
_diffrn_reflns_limit_l_min -8
_diffrn_reflns_number 19317
_diffrn_reflns_point_group_measured_fraction_full 0.998
_diffrn_reflns_point_group_measured_fraction_max 0.997
_diffrn_reflns_theta_full 25.242
_diffrn_reflns_theta_max 27.493
_diffrn_reflns_theta_min 2.290
_diffrn_source 'Rotating Anode'
_diffrn_source_current 24.0000
_diffrn_source_power 1.2000
_diffrn_source_voltage 50.0000
_exptl_absorpt_coefficient_mu 0.240
_exptl_absorpt_correction_T_max 1.0000
_exptl_absorpt_correction_T_min 0.7602
_exptl_absorpt_correction_type multi-scan
_exptl_absorpt_process_details 'CrystalClear (Rigaku Inc., 2007)'
_exptl_crystal_colour 'light yellow'
_exptl_crystal_density_diffrn 1.408
_exptl_crystal_description plate
_exptl_crystal_F_000 1108
_exptl_crystal_size_max 0.47
_exptl_crystal_size_mid 0.15
_exptl_crystal_size_min 0.05
_refine_diff_density_max 0.415
_refine_diff_density_min -0.570
_refine_diff_density_rms 0.051
_refine_ls_abs_structure_details
;
 Refined as an inversion twin.
;
_refine_ls_abs_structure_Flack 1.0(3)
_refine_ls_extinction_method none
_refine_ls_goodness_of_fit_ref 1.130
_refine_ls_hydrogen_treatment constr
_refine_ls_matrix_type full
_refine_ls_number_parameters 188
_refine_ls_number_reflns 2974
_refine_ls_number_restraints 7
_refine_ls_restrained_S_all 1.130
_refine_ls_R_factor_all 0.0587
_refine_ls_R_factor_gt 0.0573
_refine_ls_shift/su_max 0.000
_refine_ls_shift/su_mean 0.000
_refine_ls_structure_factor_coef Fsqd
_refine_ls_weighting_details 'w=1/[\s^2^(Fo^2^)+(0.0682P)^2^+1.1711P] where P=(Fo^2^+2Fc^2^)/3'
_refine_ls_weighting_scheme calc
_refine_ls_wR_factor_gt 0.1457
_refine_ls_wR_factor_ref 0.1468
_reflns_Friedel_coverage 0.835
_reflns_Friedel_fraction_full 0.999
_reflns_Friedel_fraction_max 0.998
_reflns_number_gt 2914
_reflns_number_total 2974
_reflns_threshold_expression 'I > 2\s(I)'
_cod_data_source_file jo5b01722_si_002.cif
_cod_data_source_block a
_cod_original_cell_volume 2500.9(9)
_cod_database_code 4036355
_shelxl_version_number 2013-4
_shelx_space_group_comment
;
The symmetry employed for this shelxl refinement is uniquely defined
by the following loop, which should always be used as a source of
symmetry information in preference to the above space-group names.
They are only intended as comments.
;
_diffrn_number_total 5772
_olex2_refinement_description
;
1. Fixed Uiso
 At 1.2 times of:
  All C(H) groups
 At 1.5 times of:
  All C(H,H,H) groups
2. Uiso/Uaniso restraints and constraints
Uanis(C17) \\sim Ueq: with sigma of 0.01 and sigma for terminal atoms of 0.02
3. Others
 Fixed Sof: C17(0.25) H17(0.25)
4.a Riding coordinates:
 C17(H17)
4.b Aromatic/amide H refined with riding coordinates:
 C2(H2), C3(H3), C4(H4), C6(H6), C9(H9), C10(H10), C11(H11), C13(H13)
4.c Idealised Me refined as rotating group:
 C15(H15A,H15B,H15C), C16(H16A,H16B,H16C)
;

loop_
_space_group_symop_operation_xyz
'x, y, z'
'-y+1/2, x+1/2, z+1/2'
'-x, -y, z'
'y+1/2, -x+1/2, z+1/2'
'-x+1/2, y+1/2, z+1/2'
'-y, -x, z'
'x+1/2, -y+1/2, z+1/2'
'y, x, z'

loop_
_atom_site_label
_atom_site_type_symbol
_atom_site_fract_x
_atom_site_fract_y
_atom_site_fract_z
_atom_site_U_iso_or_equiv
_atom_site_adp_type
_atom_site_occupancy
_atom_site_site_symmetry_order
_atom_site_calc_flag
_atom_site_refinement_flags_posn
_atom_site_refinement_flags_adp
_atom_site_refinement_flags_occupancy
Cl1 Cl 0.44983(12) 0.44983(12) 0.1154(9) 0.1592(18) Uani 1 2 d S T P
Cl2 Cl 0.5000 0.5000 0.5015(7) 0.1205(17) Uani 1 4 d S T P
N1 N 0.04873(13) 0.21455(15) 0.3342(5) 0.0332(6) Uani 1 1 d . . .
N2 N 0.12508(13) 0.12508(13) 0.3683(7) 0.0291(8) Uani 1 2 d S T P
N3 N 0.21897(16) 0.38360(13) 0.3497(5) 0.0335(7) Uani 1 1 d . . .
N4 N 0.30724(13) 0.30724(13) 0.3916(7) 0.0300(8) Uani 1 2 d S T P
C1 C 0.06599(17) 0.28117(17) 0.2770(6) 0.0322(7) Uani 1 1 d . . .
C2 C 0.01831(19) 0.3293(2) 0.2193(7) 0.0450(9) Uani 1 1 d . . .
H2 H -0.0264 0.3174 0.1986 0.054 Uiso 1 1 calc R . .
C3 C 0.0392(2) 0.3954(2) 0.1934(8) 0.0497(10) Uani 1 1 d . . .
H3 H 0.0082 0.4271 0.1468 0.060 Uiso 1 1 calc R . .
C4 C 0.1045(2) 0.41583(18) 0.2346(7) 0.0447(9) Uani 1 1 d . . .
H4 H 0.1164 0.4610 0.2272 0.054 Uiso 1 1 calc R . .
C5 C 0.15185(17) 0.36722(16) 0.2873(5) 0.0316(7) Uani 1 1 d . . .
C6 C 0.13291(16) 0.30052(16) 0.2883(5) 0.0288(7) Uani 1 1 d . . .
H6 H 0.1660 0.2675 0.2967 0.035 Uiso 1 1 calc R . .
C7 C 0.09779(15) 0.17983(17) 0.4556(5) 0.0289(7) Uani 1 1 d . . .
C8 C 0.11835(15) 0.20528(16) 0.6536(5) 0.0295(7) Uani 1 1 d . . .
C9 C 0.16736(15) 0.16736(15) 0.7560(7) 0.0280(9) Uani 1 2 d S T P
H9 H 0.1751 0.1751 0.8990 0.034 Uiso 1 2 calc RS T P
C10 C 0.10468(17) 0.27437(17) 0.7337(5) 0.0320(7) Uani 1 1 d . . .
H10 H 0.0617 0.2847 0.7812 0.038 Uiso 1 1 calc R . .
C11 C 0.15251(18) 0.32251(17) 0.7399(6) 0.0337(7) Uani 1 1 d . . .
H11 H 0.1413 0.3647 0.7923 0.040 Uiso 1 1 calc R . .
C12 C 0.22308(16) 0.31022(16) 0.6650(5) 0.0296(7) Uani 1 1 d . . .
C13 C 0.25981(15) 0.25981(15) 0.7649(8) 0.0305(9) Uani 1 2 d S T P
H13 H 0.2502 0.2502 0.9057 0.037 Uiso 1 2 calc RS T P
C14 C 0.25097(17) 0.33368(15) 0.4743(5) 0.0283(7) Uani 1 1 d . . .
C15 C 0.00899(19) 0.1755(2) 0.1843(7) 0.0477(10) Uani 1 1 d . . .
H15A H -0.0283 0.2020 0.1361 0.072 Uiso 1 1 calc GR . .
H15B H -0.0074 0.1356 0.2523 0.072 Uiso 1 1 calc GR . .
H15C H 0.0365 0.1632 0.0657 0.072 Uiso 1 1 calc GR . .
C16 C 0.2600(2) 0.41560(17) 0.1851(7) 0.0411(8) Uani 1 1 d . . .
H16A H 0.2713 0.3830 0.0791 0.062 Uiso 1 1 calc GR . .
H16B H 0.3004 0.4332 0.2471 0.062 Uiso 1 1 calc GR . .
H16C H 0.2350 0.4516 0.1214 0.062 Uiso 1 1 calc GR . .
C17 C 0.5200(4) 0.4800(4) 0.240(3) 0.057(3) Uani 0.5 2 d S TU P
H17 H 0.5542 0.4458 0.2387 0.068 Uiso 0.5 2 d RS T P

loop_
_atom_site_aniso_label
_atom_site_aniso_U_11
_atom_site_aniso_U_22
_atom_site_aniso_U_33
_atom_site_aniso_U_23
_atom_site_aniso_U_13
_atom_site_aniso_U_12
Cl1 0.1398(18) 0.1398(18) 0.198(5) -0.0561(18) -0.0561(18) -0.041(2)
Cl2 0.147(3) 0.147(3) 0.068(2) 0.000 0.000 0.068(3)
N1 0.0249(12) 0.0454(16) 0.0293(16) 0.0009(12) -0.0026(11) 0.0003(11)
N2 0.0298(11) 0.0298(11) 0.028(2) 0.0009(11) 0.0009(11) -0.0040(14)
N3 0.0466(16) 0.0257(13) 0.0283(15) -0.0003(12) 0.0023(13) -0.0007(12)
N4 0.0308(12) 0.0308(12) 0.028(2) 0.0006(11) 0.0006(11) -0.0087(15)
C1 0.0334(15) 0.0408(17) 0.0224(15) -0.0024(14) 0.0006(14) 0.0048(13)
C2 0.0370(18) 0.058(2) 0.040(2) -0.0016(19) -0.0017(16) 0.0165(15)
C3 0.055(2) 0.049(2) 0.045(2) -0.0021(19) -0.011(2) 0.0247(18)
C4 0.064(2) 0.0355(17) 0.035(2) -0.0001(16) -0.0030(19) 0.0116(16)
C5 0.0441(18) 0.0299(15) 0.0209(15) -0.0018(13) 0.0009(14) 0.0048(13)
C6 0.0345(15) 0.0311(14) 0.0209(15) -0.0003(12) 0.0011(12) 0.0082(12)
C7 0.0251(15) 0.0370(17) 0.0246(16) 0.0001(13) 0.0010(13) -0.0057(12)
C8 0.0283(14) 0.0382(16) 0.0220(16) 0.0007(13) 0.0050(12) -0.0057(12)
C9 0.0336(13) 0.0336(13) 0.017(2) 0.0013(13) 0.0013(13) -0.0030(16)
C10 0.0333(15) 0.0421(17) 0.0206(16) -0.0019(13) 0.0052(13) 0.0045(13)
C11 0.0462(18) 0.0332(15) 0.0217(16) -0.0036(13) 0.0041(14) 0.0046(13)
C12 0.0351(16) 0.0294(15) 0.0244(16) -0.0073(13) -0.0008(14) -0.0055(12)
C13 0.0363(14) 0.0363(14) 0.019(2) -0.0034(12) -0.0034(12) -0.0115(18)
C14 0.0365(16) 0.0230(14) 0.0253(17) -0.0032(12) -0.0036(13) -0.0074(12)
C15 0.0378(19) 0.059(2) 0.046(2) -0.003(2) -0.0149(18) -0.0058(16)
C16 0.061(2) 0.0283(15) 0.0344(19) 0.0029(15) 0.0062(18) -0.0058(15)
C17 0.049(3) 0.049(3) 0.072(8) -0.005(4) 0.005(4) 0.013(4)

loop_
_atom_type_symbol
_atom_type_description
_atom_type_scat_dispersion_real
_atom_type_scat_dispersion_imag
_atom_type_scat_source
C C 0.0033 0.0016 'International Tables Vol C Tables 4.2.6.8 and 6.1.1.4'
H H 0.0000 0.0000 'International Tables Vol C Tables 4.2.6.8 and 6.1.1.4'
Cl Cl 0.1484 0.1585 'International Tables Vol C Tables 4.2.6.8 and 6.1.1.4'
N N 0.0061 0.0033 'International Tables Vol C Tables 4.2.6.8 and 6.1.1.4'

loop_
_geom_angle_atom_site_label_1
_geom_angle_atom_site_label_2
_geom_angle_atom_site_label_3
_geom_angle
_geom_angle_site_symmetry_1
_geom_angle_site_symmetry_3
C17 Cl1 C17 38.5(7) 3_665 .
C17 Cl2 C17 37.6(8) 3_665 .
C1 N1 C7 115.2(3) . .
C1 N1 C15 117.6(3) . .
C7 N1 C15 117.7(3) . .
C7 N2 C7 119.4(4) . 8
C5 N3 C16 115.0(3) . .
C14 N3 C5 114.4(3) . .
C14 N3 C16 116.6(3) . .
C14 N4 C14 120.1(4) . 8
C2 C1 N1 123.0(3) . .
C6 C1 N1 118.6(3) . .
C6 C1 C2 118.3(3) . .
C1 C2 H2 120.7 . .
C3 C2 C1 118.5(4) . .
C3 C2 H2 120.7 . .
C2 C3 H3 118.8 . .
C4 C3 C2 122.4(3) . .
C4 C3 H3 118.8 . .
C3 C4 H4 120.8 . .
C3 C4 C5 118.4(3) . .
C5 C4 H4 120.8 . .
C4 C5 N3 122.7(3) . .
C6 C5 N3 118.2(3) . .
C6 C5 C4 119.0(3) . .
C1 C6 H6 119.0 . .
C5 C6 C1 121.9(3) . .
C5 C6 H6 119.0 . .
N2 C7 N1 116.9(3) . .
N2 C7 C8 122.8(3) . .
C8 C7 N1 120.3(3) . .
C7 C8 C10 125.4(3) . .
C9 C8 C7 114.9(3) . .
C9 C8 C10 118.0(3) . .
C8 C9 C8 122.9(4) . 8
C8 C9 H9 118.6 8 .
C8 C9 H9 118.6 . .
C8 C10 H10 118.8 . .
C11 C10 C8 122.4(3) . .
C11 C10 H10 118.8 . .
C10 C11 H11 118.9 . .
C10 C11 C12 122.3(3) . .
C12 C11 H11 118.9 . .
C13 C12 C11 117.7(3) . .
C13 C12 C14 114.9(3) . .
C14 C12 C11 125.8(3) . .
C12 C13 C12 123.3(4) 8 .
C12 C13 H13 118.3 . .
C12 C13 H13 118.3 8 .
N4 C14 N3 115.6(3) . .
N4 C14 C12 122.2(3) . .
C12 C14 N3 122.1(3) . .
N1 C15 H15A 109.5 . .
N1 C15 H15B 109.5 . .
N1 C15 H15C 109.5 . .
H15A C15 H15B 109.5 . .
H15A C15 H15C 109.5 . .
H15B C15 H15C 109.5 . .
N3 C16 H16A 109.5 . .
N3 C16 H16B 109.5 . .
N3 C16 H16C 109.5 . .
H16A C16 H16B 109.5 . .
H16A C16 H16C 109.5 . .
H16B C16 H16C 109.5 . .
Cl1 C17 Cl1 111.1(9) . 3_665
Cl1 C17 Cl2 109.2(5) 3_665 .
Cl1 C17 Cl2 109.2(5) . .
Cl1 C17 H17 109.1 . .
Cl1 C17 H17 109.0 3_665 .
Cl2 C17 H17 109.2 . .
C17 C17 Cl1 70.8(4) 3_665 .
C17 C17 Cl1 70.8(4) 3_665 3_665
C17 C17 Cl2 71.2(4) 3_665 .
C17 C17 H17 179.6 3_665 .

loop_
_geom_bond_atom_site_label_1
_geom_bond_atom_site_label_2
_geom_bond_distance
_geom_bond_site_symmetry_2
Cl1 C17 1.711(9) .
Cl1 C17 1.711(9) 3_665
Cl2 C17 1.748(16) .
Cl2 C17 1.748(16) 3_665
N1 C1 1.416(5) .
N1 C7 1.421(4) .
N1 C15 1.458(5) .
N2 C7 1.336(4) 8
N2 C7 1.336(4) .
N3 C5 1.430(5) .
N3 C14 1.418(4) .
N3 C16 1.467(5) .
N4 C14 1.343(4) 8
N4 C14 1.343(4) .
C1 C2 1.396(5) .
C1 C6 1.387(5) .
C2 H2 0.9300 .
C2 C3 1.388(6) .
C3 H3 0.9300 .
C3 C4 1.387(6) .
C4 H4 0.9300 .
C4 C5 1.390(5) .
C5 C6 1.379(5) .
C6 H6 0.9300 .
C7 C8 1.411(5) .
C8 C9 1.392(4) .
C8 C10 1.490(5) .
C9 C8 1.392(4) 8
C9 H9 0.9300 .
C10 H10 0.9300 .
C10 C11 1.350(5) .
C11 H11 0.9300 .
C11 C12 1.501(5) .
C12 C13 1.392(4) .
C12 C14 1.407(5) .
C13 C12 1.392(4) 8
C13 H13 0.9300 .
C15 H15A 0.9600 .
C15 H15B 0.9600 .
C15 H15C 0.9600 .
C16 H16A 0.9600 .
C16 H16B 0.9600 .
C16 H16C 0.9600 .
C17 Cl1 1.711(9) 3_665
C17 C17 1.13(2) 3_665
C17 H17 0.9597 .

loop_
_geom_torsion_atom_site_label_1
_geom_torsion_atom_site_label_2
_geom_torsion_atom_site_label_3
_geom_torsion_atom_site_label_4
_geom_torsion
_geom_torsion_site_symmetry_1
_geom_torsion_site_symmetry_4
N1 C1 C2 C3 171.5(4) . .
N1 C1 C6 C5 -163.5(3) . .
N1 C7 C8 C9 -179.1(3) . .
N1 C7 C8 C10 -14.2(5) . .
N2 C7 C8 C9 -2.6(5) . .
N2 C7 C8 C10 162.3(3) . .
N3 C5 C6 C1 165.2(3) . .
C1 N1 C7 N2 -117.0(4) . .
C1 N1 C7 C8 59.7(4) . .
C1 C2 C3 C4 -3.8(7) . .
C2 C1 C6 C5 13.5(5) . .
C2 C3 C4 C5 5.2(7) . .
C3 C4 C5 N3 -174.6(4) . .
C3 C4 C5 C6 2.6(5) . .
C4 C5 C6 C1 -12.1(5) . .
C5 N3 C14 N4 119.4(3) . .
C5 N3 C14 C12 -56.5(4) . .
C6 C1 C2 C3 -5.4(6) . .
C7 N1 C1 C2 -159.1(4) . .
C7 N1 C1 C6 17.7(4) . .
C7 N2 C7 N1 167.5(3) 8 .
C7 N2 C7 C8 -9.1(6) 8 .
C7 C8 C9 C8 15.2(6) . 8
C7 C8 C10 C11 -104.6(4) . .
C8 C10 C11 C12 0.4(5) . .
C9 C8 C10 C11 59.9(5) . .
C10 C8 C9 C8 -150.9(3) . 8
C10 C11 C12 C13 -59.8(5) . .
C10 C11 C12 C14 104.9(4) . .
C11 C12 C13 C12 150.9(3) . 8
C11 C12 C14 N3 13.2(5) . .
C11 C12 C14 N4 -162.4(3) . .
C13 C12 C14 N3 178.2(3) . .
C13 C12 C14 N4 2.6(5) . .
C14 N3 C5 C4 156.2(3) . .
C14 N3 C5 C6 -21.1(4) . .
C14 N4 C14 N3 -166.6(3) 8 .
C14 N4 C14 C12 9.3(6) 8 .
C14 C12 C13 C12 -15.4(6) . 8
C15 N1 C1 C2 55.1(5) . .
C15 N1 C1 C6 -128.0(4) . .
C15 N1 C7 N2 28.8(5) . .
C15 N1 C7 C8 -154.6(3) . .
C16 N3 C5 C4 -64.9(4) . .
C16 N3 C5 C6 117.8(3) . .
C16 N3 C14 N4 -18.8(4) . .
C16 N3 C14 C12 165.4(3) . .
C17 Cl1 C17 Cl1 -59.4(8) 3_665 3_665
C17 Cl1 C17 Cl2 61.1(6) 3_665 .
C17 Cl2 C17 Cl1 -60.9(5) 3_665 .
C17 Cl2 C17 Cl1 60.9(5) 3_665 3_665
